data_2234629
loop_
_publ_author_name
'Sun, Su-Wen'

_publ_section_title
;
 1,4-Dimethylpiperazine-1,4-diium bis(hexafluorophosphate) dihydrate
;
_journal_coeditor_code HB6717
_journal_issue 5
_journal_name_full 'Acta Crystallographica Section E'
_journal_page_first o1514
_journal_paper_doi 10.1107/S1600536812017229
_journal_volume 68
_journal_year 2012
_chemical_formula_iupac 'C6 H16 N2 +, 2P F6 -, 2H2 O'
_chemical_formula_moiety 'C6 H16 N2 2+, 2(F6 P -), 2(H2 O)'
_chemical_formula_sum 'C6 H20 F12 N2 O2 P2'
_chemical_formula_weight 442.18
_chemical_name_systematic
;
1,4-Dimethylpiperazine-1,4-diium bis(hexafluorophosphate) dihydrate
;
_space_group_IT_number 14
_symmetry_cell_setting monoclinic
_symmetry_space_group_name_Hall '-P 2yn'
_symmetry_space_group_name_H-M 'P 1 21/n 1'
_atom_sites_solution_hydrogens geom
_atom_sites_solution_primary direct
_atom_sites_solution_secondary difmap
_audit_creation_method SHELXL-97
_cell_angle_alpha 90.00
_cell_angle_beta 99.55(3)
_cell_angle_gamma 90.00
_cell_formula_units_Z 2
_cell_length_a 8.1382(16)
_cell_length_b 6.3666(13)
_cell_length_c 15.758(3)
_cell_measurement_temperature 293(2)
_cell_measurement_theta_max 27.48
_cell_measurement_theta_min 3.04
_cell_volume 805.1(3)
_computing_cell_refinement 'CrystalClear (Rigaku, 2005)'
_computing_data_collection 'CrystalClear (Rigaku, 2005)'
_computing_data_reduction 'CrystalClear (Rigaku, 2005)'
_computing_molecular_graphics 'SHELXTL (Sheldrick, 2008)'
_computing_publication_material 'SHELXL97 (Sheldrick, 2008)'
_computing_structure_refinement 'SHELXL97 (Sheldrick, 2008)'
_computing_structure_solution 'SHELXS97 (Sheldrick, 2008)'
_diffrn_ambient_temperature 293(2)
_diffrn_measured_fraction_theta_full 0.998
_diffrn_measured_fraction_theta_max 0.998
_diffrn_measurement_device_type 'Rigaku Mercury CCD'
_diffrn_measurement_method \w
_diffrn_radiation_monochromator graphite
_diffrn_radiation_source 'fine-focus sealed tube'
_diffrn_radiation_type MoK\a
_diffrn_radiation_wavelength 0.71073
_diffrn_reflns_av_R_equivalents 0.0793
_diffrn_reflns_av_sigmaI/netI 0.0658
_diffrn_reflns_limit_h_max 10
_diffrn_reflns_limit_h_min -10
_diffrn_reflns_limit_k_max 8
_diffrn_reflns_limit_k_min -8
_diffrn_reflns_limit_l_max 20
_diffrn_reflns_limit_l_min -20
_diffrn_reflns_number 8084
_diffrn_reflns_theta_full 27.48
_diffrn_reflns_theta_max 27.48
_diffrn_reflns_theta_min 3.04
_exptl_absorpt_coefficient_mu 0.403
_exptl_absorpt_correction_T_max 1.0000
_exptl_absorpt_correction_T_min 0.4887
_exptl_absorpt_correction_type multi-scan
_exptl_absorpt_process_details '(CrystalClear; Rigaku, 2005)'
_exptl_crystal_colour colorless
_exptl_crystal_density_diffrn 1.824
_exptl_crystal_density_method 'not measured'
_exptl_crystal_description block
_exptl_crystal_F_000 448
_exptl_crystal_size_max 0.30
_exptl_crystal_size_mid 0.30
_exptl_crystal_size_min 0.20
_refine_diff_density_max 0.368
_refine_diff_density_min -0.357
_refine_ls_extinction_method none
_refine_ls_goodness_of_fit_ref 1.059
_refine_ls_hydrogen_treatment mixed
_refine_ls_matrix_type full
_refine_ls_number_parameters 122
_refine_ls_number_reflns 1849
_refine_ls_number_restraints 3
_refine_ls_restrained_S_all 1.058
_refine_ls_R_factor_all 0.1223
_refine_ls_R_factor_gt 0.0675
_refine_ls_shift/su_max 0.000
_refine_ls_shift/su_mean 0.000
_refine_ls_structure_factor_coef Fsqd
_refine_ls_weighting_details 'calc w=1/[\s^2^(Fo^2^)+(0.0542P)^2^+0.8793P] where P=(Fo^2^+2Fc^2^)/3'
_refine_ls_weighting_scheme calc
_refine_ls_wR_factor_gt 0.1376
_refine_ls_wR_factor_ref 0.1632
_reflns_number_gt 1093
_reflns_number_total 1849
_reflns_threshold_expression I>2\s(I)
_cod_data_source_file hb6717.cif
_cod_data_source_block I
_cod_original_sg_symbol_H-M 'P 21/n'
_cod_database_code 2234629
_cod_database_fobs_code 2234629

loop_
_symmetry_equiv_pos_as_xyz
'x, y, z'
'-x+1/2, y+1/2, -z+1/2'
'-x, -y, -z'
'x-1/2, -y-1/2, z-1/2'

loop_
_atom_site_type_symbol
_atom_site_label
_atom_site_fract_x
_atom_site_fract_y
_atom_site_fract_z
_atom_site_U_iso_or_equiv
_atom_site_adp_type
_atom_site_calc_flag
_atom_site_refinement_flags
_atom_site_occupancy
_atom_site_symmetry_multiplicity
P P1 0.95245(13) 0.08087(17) 0.17417(6) 0.0411(3) Uani d . 1 1
F F2 0.8739(4) 0.0534(5) 0.25799(19) 0.0871(10) Uani d . 1 1
F F5 1.0375(4) 0.1087(5) 0.09153(17) 0.0832(10) Uani d . 1 1
F F3 0.7745(3) 0.1086(5) 0.1178(2) 0.0921(11) Uani d . 1 1
F F4 0.9416(4) -0.1629(4) 0.1595(2) 0.0809(9) Uani d . 1 1
F F6 1.1318(4) 0.0484(6) 0.22919(18) 0.0884(11) Uani d . 1 1
F F1 0.9643(5) 0.3248(5) 0.1878(2) 0.1043(13) Uani d . 1 1
N N1 0.1232(4) 0.0309(5) 0.4452(2) 0.0373(8) Uani d . 1 1
C C3 0.1606(5) -0.0920(6) 0.5267(2) 0.0430(10) Uani d . 1 1
H H3A 0.2412 -0.2008 0.5206 0.052 Uiso calc R 1 1
H H3B 0.2089 0.0001 0.5733 0.052 Uiso calc R 1 1
C C2 -0.0059(5) 0.1900(6) 0.4520(2) 0.0418(10) Uani d . 1 1
H H2A -0.0324 0.2650 0.3979 0.050 Uiso calc R 1 1
H H2B 0.0370 0.2908 0.4963 0.050 Uiso calc R 1 1
C C1 0.2776(5) 0.1300(7) 0.4226(3) 0.0585(13) Uani d . 1 1
H H1A 0.2493 0.2095 0.3704 0.088 Uiso calc R 1 1
H H1B 0.3561 0.0223 0.4144 0.088 Uiso calc R 1 1
H H1C 0.3262 0.2215 0.4683 0.088 Uiso calc R 1 1
O O1 0.0661(4) 0.6583(5) 0.34880(19) 0.0503(8) Uani d D 1 1
H H1 0.144(4) 0.639(9) 0.320(3) 0.09(2) Uiso d D 1 1
H H2 -0.027(3) 0.648(9) 0.317(3) 0.11(2) Uiso d D 1 1
H H3 0.092(5) -0.064(7) 0.406(3) 0.050(12) Uiso d . 1 1

loop_
_atom_site_aniso_label
_atom_site_aniso_U_11
_atom_site_aniso_U_22
_atom_site_aniso_U_33
_atom_site_aniso_U_12
_atom_site_aniso_U_13
_atom_site_aniso_U_23
P1 0.0418(6) 0.0436(6) 0.0374(6) 0.0029(5) 0.0049(4) 0.0021(5)
F2 0.106(3) 0.100(2) 0.0671(19) 0.0070(19) 0.0484(18) 0.0093(17)
F5 0.081(2) 0.123(3) 0.0512(17) 0.0102(18) 0.0271(15) 0.0156(16)
F3 0.0463(17) 0.120(3) 0.102(2) 0.0144(17) -0.0091(16) 0.036(2)
F4 0.091(2) 0.0488(17) 0.100(2) 0.0019(15) 0.0079(18) -0.0138(15)
F6 0.0546(18) 0.129(3) 0.0720(19) -0.0122(17) -0.0164(15) 0.0205(19)
F1 0.141(3) 0.0461(19) 0.135(3) -0.0075(18) 0.052(3) -0.0085(18)
N1 0.0398(19) 0.0371(19) 0.0347(18) -0.0072(14) 0.0053(14) -0.0064(15)
C3 0.042(2) 0.043(2) 0.042(2) 0.0057(18) -0.0009(17) 0.0016(18)
C2 0.055(3) 0.034(2) 0.036(2) 0.0004(18) 0.0031(18) 0.0050(17)
C1 0.054(3) 0.065(3) 0.060(3) -0.023(2) 0.021(2) -0.009(2)
O1 0.052(2) 0.0492(19) 0.0513(18) -0.0009(15) 0.0137(17) -0.0023(14)

loop_
_atom_type_symbol
_atom_type_description
_atom_type_scat_dispersion_real
_atom_type_scat_dispersion_imag
_atom_type_scat_source
C C 0.0033 0.0016 'International Tables Vol C Tables 4.2.6.8 and 6.1.1.4'
H H 0.0000 0.0000 'International Tables Vol C Tables 4.2.6.8 and 6.1.1.4'
N N 0.0061 0.0033 'International Tables Vol C Tables 4.2.6.8 and 6.1.1.4'
O O 0.0106 0.0060 'International Tables Vol C Tables 4.2.6.8 and 6.1.1.4'
F F 0.0171 0.0103 'International Tables Vol C Tables 4.2.6.8 and 6.1.1.4'
P P 0.1023 0.0942 'International Tables Vol C Tables 4.2.6.8 and 6.1.1.4'

loop_
_geom_angle_atom_site_label_1
_geom_angle_atom_site_label_2
_geom_angle_atom_site_label_3
_geom_angle_site_symmetry_1
_geom_angle_site_symmetry_3
_geom_angle
F2 P1 F4 . . 89.64(18)
F2 P1 F1 . . 91.11(18)
F4 P1 F1 . . 179.25(19)
F2 P1 F3 . . 91.30(19)
F4 P1 F3 . . 90.21(18)
F1 P1 F3 . . 89.8(2)
F2 P1 F5 . . 178.11(18)
F4 P1 F5 . . 90.61(18)
F1 P1 F5 . . 88.65(19)
F3 P1 F5 . . 90.57(17)
F2 P1 F6 . . 89.52(18)
F4 P1 F6 . . 88.61(18)
F1 P1 F6 . . 91.4(2)
F3 P1 F6 . . 178.6(2)
F5 P1 F6 . . 88.61(17)
C2 N1 C3 . . 110.1(3)
C2 N1 C1 . . 111.3(3)
C3 N1 C1 . . 111.5(3)
C2 N1 H3 . . 113(3)
C3 N1 H3 . . 104(3)
C1 N1 H3 . . 106(3)
C2 C3 N1 3_556 . 110.7(3)
C2 C3 H3A 3_556 . 109.5
N1 C3 H3A . . 109.5
C2 C3 H3B 3_556 . 109.5
N1 C3 H3B . . 109.5
H3A C3 H3B . . 108.1
N1 C2 C3 . 3_556 111.5(3)
N1 C2 H2A . . 109.3
C3 C2 H2A 3_556 . 109.3
N1 C2 H2B . . 109.3
C3 C2 H2B 3_556 . 109.3
H2A C2 H2B . . 108.0
N1 C1 H1A . . 109.5
N1 C1 H1B . . 109.5
H1A C1 H1B . . 109.5
N1 C1 H1C . . 109.5
H1A C1 H1C . . 109.5
H1B C1 H1C . . 109.5
H1 O1 H2 . . 110(2)

loop_
_geom_bond_atom_site_label_1
_geom_bond_atom_site_label_2
_geom_bond_site_symmetry_2
_geom_bond_distance
P1 F2 . 1.569(3)
P1 F4 . 1.570(3)
P1 F1 . 1.569(3)
P1 F3 . 1.578(3)
P1 F5 . 1.583(3)
P1 F6 . 1.583(3)
N1 C2 . 1.476(5)
N1 C3 . 1.491(5)
N1 C1 . 1.501(5)
N1 H3 . 0.88(4)
C3 C2 3_556 1.492(6)
C3 H3A . 0.9700
C3 H3B . 0.9700
C2 C3 3_556 1.492(6)
C2 H2A . 0.9700
C2 H2B . 0.9700
C1 H1A . 0.9600
C1 H1B . 0.9600
C1 H1C . 0.9600
O1 H1 . 0.845(10)
O1 H2 . 0.844(10)

loop_
_geom_hbond_atom_site_label_D
_geom_hbond_atom_site_label_H
_geom_hbond_atom_site_label_A
_geom_hbond_site_symmetry_A
_geom_hbond_distance_DH
_geom_hbond_distance_HA
_geom_hbond_distance_DA
_geom_hbond_angle_DHA
O1 H1 F6 2_655 0.845(10) 2.179(15) 3.008(5) 167(5)
O1 H2 F3 2 0.844(10) 2.42(4) 2.923(5) 119(4)
N1 H3 O1 1_545 0.88(4) 1.98(4) 2.814(4) 159(4)
